data_7704779
loop_
_publ_author_name
'Mueller, Benjamin R. J.'
'Schley, Nathan D.'

_publ_section_title
;
 Product inhibition in nucleophilic aromatic substitution through
 DPPPent-supported \p-arene catalysis.
;
_journal_issue 29
_journal_name_full 'Dalton transactions (Cambridge, England : 2003)'
_journal_page_first 10114
_journal_page_last 10119
_journal_paper_doi 10.1039/d0dt00786b
_journal_volume 49
_journal_year 2020
_chemical_formula_moiety 'C39 H42 N O P2 Ru, C Cl2, C F3 O3 S'
_chemical_formula_sum 'C41 H42 Cl2 F3 N O4 P2 Ru S'
_chemical_formula_weight 935.72
_chemical_properties_physical Air-sensitive
_space_group_crystal_system monoclinic
_space_group_IT_number 14
_space_group_name_Hall '-P 2ybc'
_space_group_name_H-M_alt 'P 1 21/c 1'
_atom_sites_solution_hydrogens geom
_atom_sites_solution_primary dual
_audit_creation_date 2019-01-18
_audit_creation_method
;
Olex2 1.2
(compiled 2018.05.29 svn.r3508 for OlexSys, GUI svn.r5506)
;
_audit_update_record
;
2019-10-22 deposited with the CCDC.	2020-07-06 downloaded from the CCDC.
;
_cell_angle_alpha 90
_cell_angle_beta 92.2812(14)
_cell_angle_gamma 90
_cell_formula_units_Z 4
_cell_length_a 10.27473(16)
_cell_length_b 15.7066(2)
_cell_length_c 25.7096(4)
_cell_measurement_reflns_used 13837
_cell_measurement_temperature 100.00(10)
_cell_measurement_theta_max 73.0720
_cell_measurement_theta_min 3.2750
_cell_volume 4145.75(11)
_computing_cell_refinement 'CrysAlisPro 1.171.38.46 (Rigaku OD, 2015)'
_computing_data_collection 'CrysAlisPro 1.171.38.46 (Rigaku OD, 2015)'
_computing_data_reduction 'CrysAlisPro 1.171.38.46 (Rigaku OD, 2015)'
_computing_molecular_graphics 'Olex2 (Dolomanov et al., 2009)'
_computing_publication_material 'Olex2 (Dolomanov et al., 2009)'
_computing_structure_refinement 'ShelXL (Sheldrick, 2015)'
_computing_structure_solution 'ShelXT (Sheldrick, 2015)'
_diffrn_ambient_environment N~2~
_diffrn_ambient_temperature 100.00(10)
_diffrn_detector 'CCD plate'
_diffrn_detector_area_resol_mean 8.1506
_diffrn_detector_type EosS2
_diffrn_measured_fraction_theta_full 1.000
_diffrn_measured_fraction_theta_max 0.983
_diffrn_measurement_details
;
List of Runs (angles in degrees, time in seconds):

  # Type    Start    End  Width  t~exp~   \w     \q     \k     \f   Frames
#--------------------------------------------------------------------------
  1  \w   -105.00 -10.00   1.00    5.00    --  -37.09 -77.00-180.00   95
  2  \w    -90.00  -2.00   1.00    5.00    --  -37.09 125.00  90.00   88
  3  \w    -90.00  -2.00   1.00    5.00    --  -37.09 125.00  30.00   88
  4  \w   -108.00  -8.00   1.00    5.00    --  -37.09 -19.00-150.00  100
  5  \w    -30.00  64.00   1.00    5.00    --   37.09 -77.00-150.00   94
  6  \w     20.00 104.00   1.00    5.00    --   37.09  57.00   0.00   84
  7  \w     18.00 106.00   1.00    5.00    --   37.09  38.00  60.00   88
  8  \w     23.00  90.00   1.00    5.00    --   37.09-125.00-120.00   67
  9  \w    -32.00  56.00   1.00    5.00    --   37.09 -38.00-150.00   88
 10  \w      1.00  76.00   1.00    5.00    --   37.09 -99.00 150.00   75
 11  \w     90.00 178.00   1.00   30.00    --  111.00  30.00 150.00   88
 12  \w     40.00 149.00   1.00   30.00    --  111.00 -15.00  90.00  109
 13  \w     43.00 128.00   1.00   30.00    --  111.00 -45.00 120.00   85
 14  \w    100.00 178.00   1.00   30.00    --  111.00 111.00-150.00   78
 15  \w     42.00 109.00   1.00   30.00    --  111.00 -94.00 -30.00   67
 16  \w     43.00 128.00   1.00   30.00    --  111.00 -45.00-150.00   85
 17  \w     42.00 109.00   1.00   30.00    --  111.00 -94.00 -90.00   67
 18  \w     93.00 178.00   1.00   30.00    --  111.00  61.00 -90.00   85
 19  \w    -56.00  32.00   1.00    5.00    --  -37.09  38.00  30.00   88
 20  \w     10.00 105.00   1.00    5.00    --   37.09  77.00 -90.00   95
 21  \w     10.00  82.00   1.00    5.00    --   37.09  77.00  30.00   72
 22  \w     20.00 104.00   1.00    5.00    --   37.09  57.00 120.00   84
;
_diffrn_measurement_device 'four-circle diffractometer'
_diffrn_measurement_device_type 'SuperNova, Dual, Cu at zero, EosS2'
_diffrn_measurement_method '\w scans'
_diffrn_orient_matrix_type 'CrysAlisPro convention (1999,Acta A55,543-557)'
_diffrn_orient_matrix_UB_11 0.0636448000
_diffrn_orient_matrix_UB_12 -0.0002299000
_diffrn_orient_matrix_UB_13 0.0552973000
_diffrn_orient_matrix_UB_21 -0.1333270000
_diffrn_orient_matrix_UB_22 0.0188375000
_diffrn_orient_matrix_UB_23 0.0228227000
_diffrn_orient_matrix_UB_31 -0.0263028000
_diffrn_orient_matrix_UB_32 -0.0962442000
_diffrn_orient_matrix_UB_33 0.0042955000
_diffrn_radiation_monochromator mirror
_diffrn_radiation_probe x-ray
_diffrn_radiation_type CuK\a
_diffrn_radiation_wavelength 1.54184
_diffrn_reflns_av_R_equivalents 0.0403
_diffrn_reflns_av_unetI/netI 0.0365
_diffrn_reflns_Laue_measured_fraction_full 1.000
_diffrn_reflns_Laue_measured_fraction_max 0.983
_diffrn_reflns_limit_h_max 12
_diffrn_reflns_limit_h_min -12
_diffrn_reflns_limit_k_max 14
_diffrn_reflns_limit_k_min -19
_diffrn_reflns_limit_l_max 29
_diffrn_reflns_limit_l_min -31
_diffrn_reflns_number 31977
_diffrn_reflns_point_group_measured_fraction_full 1.000
_diffrn_reflns_point_group_measured_fraction_max 0.983
_diffrn_reflns_theta_full 67.684
_diffrn_reflns_theta_max 73.240
_diffrn_reflns_theta_min 3.298
_diffrn_source 'micro-focus sealed X-ray tube'
_diffrn_source_type 'SuperNova (Cu) X-ray Source'
_exptl_absorpt_coefficient_mu 5.915
_exptl_absorpt_correction_T_max 0.981
_exptl_absorpt_correction_T_min 0.589
_exptl_absorpt_correction_type gaussian
_exptl_absorpt_process_details
;
CrysAlisPro 1.171.38.46 (Rigaku Oxford Diffraction, 2015)
Numerical absorption correction based on gaussian integration over
			a multifaceted crystal model
Empirical absorption correction using spherical harmonics,
 implemented in SCALE3 ABSPACK scaling algorithm.
;
_exptl_crystal_colour colourless
_exptl_crystal_colour_primary colourless
_exptl_crystal_density_diffrn 1.499
_exptl_crystal_description needle
_exptl_crystal_F_000 1912
_exptl_crystal_recrystallization_method 'Re-crystallisation from solvent: pentane, dichloromethane'
_exptl_crystal_size_max 0.148
_exptl_crystal_size_mid 0.036
_exptl_crystal_size_min 0.016
_refine_diff_density_max 2.258
_refine_diff_density_min -1.000
_refine_diff_density_rms 0.140
_refine_ls_extinction_method none
_refine_ls_goodness_of_fit_ref 1.081
_refine_ls_hydrogen_treatment constr
_refine_ls_matrix_type full
_refine_ls_number_parameters 561
_refine_ls_number_reflns 8168
_refine_ls_number_restraints 267
_refine_ls_restrained_S_all 1.115
_refine_ls_R_factor_all 0.0829
_refine_ls_R_factor_gt 0.0742
_refine_ls_shift/su_max 0.002
_refine_ls_shift/su_mean 0.000
_refine_ls_structure_factor_coef Fsqd
_refine_ls_weighting_details 'w=1/[\s^2^(Fo^2^)+(0.1048P)^2^+22.0279P] where P=(Fo^2^+2Fc^2^)/3'
_refine_ls_weighting_scheme calc
_refine_ls_wR_factor_gt 0.1997
_refine_ls_wR_factor_ref 0.2066
_reflns_Friedel_coverage 0.000
_reflns_number_gt 7147
_reflns_number_total 8168
_reflns_threshold_expression 'I > 2\s(I)'
_cod_data_source_file d0dt00786b3.cif
_cod_data_source_block complex_2
_cod_depositor_comments 'Adding full bibliography for 7704777--7704780.cif.'
_cod_original_cell_volume 4145.77(11)
_cod_database_code 7704779
_shelx_shelxl_version_number 2018/1
_chemical_oxdiff_formula C41H42Cl2F3NO4P2RuS
_shelx_space_group_comment
;
The symmetry employed for this shelxl refinement is uniquely defined
by the following loop, which should always be used as a source of
symmetry information in preference to the above space-group names.
They are only intended as comments.
;
_reflns_odcompleteness_completeness 99.97
_reflns_odcompleteness_iscentric 1
_reflns_odcompleteness_theta 68.13
_olex2_refinement_description
;
1. Fixed Uiso
 At 1.2 times of:
  All C(H) groups, All C(H,H) groups
2. Restrained distances
 Cl2-C41 \\sim Cl1A-C41A
 with sigma of 0.02
 Cl1-C41 \\sim Cl2A-C41A
 with sigma of 0.02
 Cl2-Cl1 \\sim Cl1A-Cl2A
 with sigma of 0.04
3. Uiso/Uaniso restraints and constraints
S1 \\sim F1 \\sim F2 \\sim F3 \\sim O2 \\sim O3 \\sim O4 \\sim C40 \\sim S1A
\\sim F1A \\sim F2A \\sim F3A \\sim O2A \\sim O3A \\sim O4A \\sim C40A: within
2A with sigma of 0.01 and sigma for terminal atoms of 0.02
Cl1A \\sim Cl2A \\sim C41A \\sim Cl1 \\sim Cl2 \\sim C41: within 2A with sigma
of 0.01 and sigma for terminal atoms of 0.02
4. Others
 Sof(S1A)=Sof(F1A)=Sof(F2A)=Sof(F3A)=Sof(O2A)=Sof(O3A)=Sof(O4A)=Sof(C40A)=1-
 FVAR(1)
 Sof(S1)=Sof(F1)=Sof(F2)=Sof(F3)=Sof(O2)=Sof(O3)=Sof(O4)=Sof(C40)=FVAR(1)
 Sof(Cl1A)=Sof(Cl2A)=Sof(C41A)=1-FVAR(2)
 Sof(Cl1)=Sof(Cl2)=Sof(C41)=FVAR(2)
5.a Free rotating group:
 S1(F1,F2,F3,O2,O3,O4,C40), S1A(F1A,F2A,F3A,O2A,O3A,O4A,C40A)
5.b Ternary CH refined with riding coordinates:
 C3(H3)
5.c Secondary CH2 refined with riding coordinates:
 C1(H1A,H1B), C2(H2A,H2B), C4(H4A,H4B), C5(H5A,H5B), C12(H12A,H12B), C13(H13A,
 H13B), C14(H14A,H14B), C15(H15A,H15B)
5.d Aromatic/amide H refined with riding coordinates:
 C7(H7), C8(H8), C9(H9), C10(H10), C11(H11), C17(H17), C18(H18), C19(H19),
 C20(H20), C21(H21), C23(H23), C24(H24), C25(H25), C26(H26), C27(H27), C29(H29),
  C30(H30), C31(H31), C32(H32), C33(H33), C35(H35), C36(H36), C37(H37),
 C38(H38), C39(H39)
;
_olex2_date_sample_data_collection 2019-01-17
_olex2_exptl_crystal_mounting_method 'mounted in a polyimide loop'
_olex2_submission_special_instructions 'No special instructions were received'
_oxdiff_exptl_absorpt_empirical_details
;
Empirical correction (ABSPACK) includes:
- Absorption correction using spherical harmonics
- Frame scaling
;
_oxdiff_exptl_absorpt_empirical_full_max 1.452
_oxdiff_exptl_absorpt_empirical_full_min 0.769

loop_
_space_group_symop_operation_xyz
'x, y, z'
'-x, y+1/2, -z+1/2'
'-x, -y, -z'
'x, -y-1/2, z-1/2'

loop_
_atom_site_label
_atom_site_type_symbol
_atom_site_fract_x
_atom_site_fract_y
_atom_site_fract_z
_atom_site_U_iso_or_equiv
_atom_site_adp_type
_atom_site_occupancy
_atom_site_site_symmetry_order
_atom_site_calc_flag
_atom_site_refinement_flags_posn
_atom_site_refinement_flags_adp
_atom_site_refinement_flags_occupancy
_atom_site_disorder_assembly
_atom_site_disorder_group
Ru1 Ru 0.39028(4) 0.44443(2) 0.69590(2) 0.02496(15) Uani 1 1 d . . . . .
P1 P 0.44468(14) 0.44657(9) 0.61062(6) 0.0276(3) Uani 1 1 d . . . . .
P2 P 0.47360(14) 0.57738(8) 0.71323(6) 0.0269(3) Uani 1 1 d . . . . .
O1 O -0.1757(6) 0.3474(6) 0.7482(4) 0.105(3) Uani 1 1 d . . . . .
N1 N 0.1002(6) 0.3559(4) 0.7428(3) 0.0510(15) Uani 1 1 d . . . . .
C1 C 0.3692(6) 0.5426(4) 0.5825(2) 0.0329(12) Uani 1 1 d . . . . .
H1A H 0.417669 0.593100 0.593012 0.039 Uiso 1 1 calc R . . . .
H1B H 0.364418 0.539515 0.544742 0.039 Uiso 1 1 calc R . . . .
C2 C 0.2323(6) 0.5434(4) 0.6045(3) 0.0349(13) Uani 1 1 d . . . . .
H2A H 0.178204 0.502671 0.585173 0.042 Uiso 1 1 calc R . . . .
H2B H 0.194347 0.599330 0.598834 0.042 Uiso 1 1 calc R . . . .
C3 C 0.2292(5) 0.5217(4) 0.6632(3) 0.0326(13) Uani 1 1 d . . . . .
H3 H 0.149578 0.488658 0.667717 0.039 Uiso 1 1 calc R . . . .
C4 C 0.2159(6) 0.6027(4) 0.6959(3) 0.0355(13) Uani 1 1 d . . . . .
H4A H 0.145229 0.637516 0.681463 0.043 Uiso 1 1 calc R . . . .
H4B H 0.196134 0.587759 0.731293 0.043 Uiso 1 1 calc R . . . .
C5 C 0.3429(5) 0.6523(3) 0.6956(2) 0.0303(12) Uani 1 1 d . . . . .
H5A H 0.341640 0.698567 0.720555 0.036 Uiso 1 1 calc R . . . .
H5B H 0.355616 0.675960 0.661351 0.036 Uiso 1 1 calc R . . . .
C6 C 0.2330(6) 0.3586(4) 0.7406(2) 0.0348(13) Uani 1 1 d . . . . .
C7 C 0.3092(6) 0.4113(4) 0.7749(2) 0.0324(12) Uani 1 1 d . . . . .
H7 H 0.269072 0.450641 0.796073 0.039 Uiso 1 1 calc R . . . .
C8 C 0.4466(7) 0.4034(4) 0.7767(2) 0.0371(14) Uani 1 1 d . . . . .
H8 H 0.494463 0.435247 0.801252 0.045 Uiso 1 1 calc R . . . .
C9 C 0.5141(6) 0.3502(4) 0.7435(3) 0.0394(15) Uani 1 1 d . . . . .
H9 H 0.604012 0.343372 0.746712 0.047 Uiso 1 1 calc R . . . .
C10 C 0.4375(7) 0.3071(4) 0.7047(3) 0.0405(15) Uani 1 1 d . . . . .
H10 H 0.478522 0.274765 0.679833 0.049 Uiso 1 1 calc R . . . .
C11 C 0.2999(6) 0.3123(4) 0.7029(2) 0.0360(13) Uani 1 1 d . . . . .
H11 H 0.252567 0.284690 0.676294 0.043 Uiso 1 1 calc R . . . .
C12 C 0.0186(8) 0.3167(7) 0.7005(4) 0.076(3) Uani 1 1 d . . . . .
H12A H 0.065241 0.269779 0.685282 0.091 Uiso 1 1 calc R . . . .
H12B H -0.000248 0.358465 0.673410 0.091 Uiso 1 1 calc R . . . .
C13 C -0.1080(10) 0.2845(8) 0.7222(5) 0.088(4) Uani 1 1 d . . . . .
H13A H -0.163160 0.262569 0.693757 0.105 Uiso 1 1 calc R . . . .
H13B H -0.088622 0.237919 0.745967 0.105 Uiso 1 1 calc R . . . .
C14 C -0.0973(9) 0.3782(9) 0.7901(5) 0.096(4) Uani 1 1 d . . . . .
H14A H -0.077605 0.331701 0.813976 0.116 Uiso 1 1 calc R . . . .
H14B H -0.145811 0.420690 0.808701 0.116 Uiso 1 1 calc R . . . .
C15 C 0.0276(9) 0.4168(7) 0.7736(4) 0.069(3) Uani 1 1 d . . . . .
H15A H 0.009101 0.467489 0.753090 0.082 Uiso 1 1 calc R . . . .
H15B H 0.080106 0.433357 0.804148 0.082 Uiso 1 1 calc R . . . .
C16 C 0.3701(6) 0.3623(4) 0.5690(2) 0.0340(13) Uani 1 1 d . . . . .
C17 C 0.4345(7) 0.3264(4) 0.5277(2) 0.0379(14) Uani 1 1 d . . . . .
H17 H 0.520152 0.341712 0.522006 0.045 Uiso 1 1 calc R . . . .
C18 C 0.3713(8) 0.2676(5) 0.4950(3) 0.0453(16) Uani 1 1 d . . . . .
H18 H 0.414732 0.244209 0.467348 0.054 Uiso 1 1 calc R . . . .
C19 C 0.2447(8) 0.2440(5) 0.5033(3) 0.0495(18) Uani 1 1 d . . . . .
H19 H 0.202927 0.205072 0.481075 0.059 Uiso 1 1 calc R . . . .
C20 C 0.1792(7) 0.2779(4) 0.5447(3) 0.0432(15) Uani 1 1 d . . . . .
H20 H 0.094243 0.261254 0.550720 0.052 Uiso 1 1 calc R . . . .
C21 C 0.2418(6) 0.3370(4) 0.5770(3) 0.0375(13) Uani 1 1 d . . . . .
H21 H 0.197727 0.360262 0.604513 0.045 Uiso 1 1 calc R . . . .
C22 C 0.6121(6) 0.4459(4) 0.5907(2) 0.0341(13) Uani 1 1 d . . . . .
C23 C 0.6890(6) 0.3739(5) 0.6019(3) 0.0424(15) Uani 1 1 d . . . . .
H23 H 0.656518 0.329723 0.621717 0.051 Uiso 1 1 calc R . . . .
C24 C 0.8152(7) 0.3690(6) 0.5832(3) 0.0507(18) Uani 1 1 d . . . . .
H24 H 0.865320 0.320504 0.589636 0.061 Uiso 1 1 calc R . . . .
C25 C 0.8652(7) 0.4354(6) 0.5554(3) 0.054(2) Uani 1 1 d . . . . .
H25 H 0.949643 0.432511 0.543756 0.065 Uiso 1 1 calc R . . . .
C26 C 0.7896(7) 0.5063(6) 0.5449(3) 0.0500(18) Uani 1 1 d . . . . .
H26 H 0.823154 0.551107 0.525989 0.060 Uiso 1 1 calc R . . . .
C27 C 0.6652(6) 0.5112(5) 0.5622(2) 0.0399(14) Uani 1 1 d . . . . .
H27 H 0.615533 0.559480 0.554714 0.048 Uiso 1 1 calc R . . . .
C28 C 0.6216(6) 0.6150(4) 0.6844(2) 0.0306(12) Uani 1 1 d . . . . .
C29 C 0.6326(6) 0.6979(4) 0.6651(2) 0.0308(12) Uani 1 1 d . . . . .
H29 H 0.561618 0.734661 0.665147 0.037 Uiso 1 1 calc R . . . .
C30 C 0.7500(6) 0.7250(4) 0.6458(2) 0.0356(13) Uani 1 1 d . . . . .
H30 H 0.756529 0.779834 0.632474 0.043 Uiso 1 1 calc R . . . .
C31 C 0.8573(6) 0.6718(4) 0.6460(3) 0.0402(14) Uani 1 1 d . . . . .
H31 H 0.935274 0.690385 0.632769 0.048 Uiso 1 1 calc R . . . .
C32 C 0.8469(6) 0.5899(4) 0.6665(3) 0.0397(14) Uani 1 1 d . . . . .
H32 H 0.919328 0.554347 0.667878 0.048 Uiso 1 1 calc R . . . .
C33 C 0.7297(6) 0.5612(4) 0.6847(3) 0.0363(13) Uani 1 1 d . . . . .
H33 H 0.722965 0.505891 0.697212 0.044 Uiso 1 1 calc R . . . .
C34 C 0.5076(7) 0.5991(4) 0.7829(3) 0.0406(15) Uani 1 1 d . . . . .
C35 C 0.4041(8) 0.6175(4) 0.8145(3) 0.0470(17) Uani 1 1 d . . . . .
H35 H 0.319909 0.620244 0.799949 0.056 Uiso 1 1 calc R . . . .
C36 C 0.4254(10) 0.6320(5) 0.8676(3) 0.060(2) Uani 1 1 d . . . . .
H36 H 0.355561 0.644110 0.888320 0.072 Uiso 1 1 calc R . . . .
C37 C 0.5485(12) 0.6283(6) 0.8894(3) 0.075(3) Uani 1 1 d . . . . .
H37 H 0.562776 0.638541 0.924750 0.090 Uiso 1 1 calc R . . . .
C38 C 0.6523(10) 0.6093(5) 0.8585(3) 0.061(2) Uani 1 1 d . . . . .
H38 H 0.735845 0.606043 0.873680 0.074 Uiso 1 1 calc R . . . .
C39 C 0.6337(8) 0.5950(4) 0.8048(3) 0.0445(16) Uani 1 1 d . . . . .
H39 H 0.703931 0.582975 0.784251 0.053 Uiso 1 1 calc R . . . .
Cl1A Cl -0.505(2) 0.4074(12) 0.9216(8) 0.196(6) Uani 0.311(6) 1 d D U P A 2
Cl2A Cl -0.281(2) 0.2752(14) 0.9497(9) 0.201(5) Uani 0.311(6) 1 d D U P A 2
C41A C -0.349(5) 0.377(3) 0.961(2) 0.170(6) Uani 0.311(6) 1 d D U P A 2
Cl1 Cl -0.3575(7) 0.3496(5) 0.9023(3) 0.145(3) Uani 0.689(6) 1 d D U P A 1
Cl2 Cl -0.1135(9) 0.2720(4) 0.9418(3) 0.170(3) Uani 0.689(6) 1 d D U P A 1
C41 C -0.223(3) 0.3697(18) 0.9443(12) 0.163(5) Uani 0.689(6) 1 d D U P A 1
S1 S 0.0451(6) 0.5994(4) 0.8687(2) 0.1039(19) Uani 0.548(5) 1 d . U P B -2
F1 F -0.0415(12) 0.4576(5) 0.9119(4) 0.155(5) Uani 0.548(5) 1 d G U P B -2
F2 F -0.0961(9) 0.5723(7) 0.9512(3) 0.112(4) Uani 0.548(5) 1 d G U P B -2
F3 F 0.0999(10) 0.5254(8) 0.9599(3) 0.141(4) Uani 0.548(5) 1 d G U P B -2
O2 O -0.0751(8) 0.6021(8) 0.8377(3) 0.162(6) Uani 0.548(5) 1 d G U P B -2
O3 O 0.1477(8) 0.5488(5) 0.8475(3) 0.102(4) Uani 0.548(5) 1 d G U P B -2
O4 O 0.0856(10) 0.6791(4) 0.8922(4) 0.134(5) Uani 0.548(5) 1 d G U P B -2
C40 C -0.0003(8) 0.5356(4) 0.9257(2) 0.116(3) Uani 0.548(5) 1 d G U P B -2
S1A S 0.0578(7) 0.5755(4) 0.9071(3) 0.107(2) Uani 0.452(5) 1 d . U P B -1
F1A F 0.0992(15) 0.4083(4) 0.9069(5) 0.142(6) Uani 0.452(5) 1 d G U P B -1
F2A F 0.1511(15) 0.4690(8) 0.9798(4) 0.143(6) Uani 0.452(5) 1 d G U P B -1
F3A F 0.2743(9) 0.4831(8) 0.9148(6) 0.181(8) Uani 0.452(5) 1 d G U P B -1
O2A O 0.0694(14) 0.5740(7) 0.8513(3) 0.119(5) Uani 0.452(5) 1 d G U P B -1
O3A O -0.0706(7) 0.5580(8) 0.9252(6) 0.145(5) Uani 0.452(5) 1 d G U P B -1
O4A O 0.1284(12) 0.6429(5) 0.9342(5) 0.116(5) Uani 0.452(5) 1 d G U P B -1
C40A C 0.1500(9) 0.4793(5) 0.9282(4) 0.116(4) Uani 0.452(5) 1 d G U P B -1

loop_
_atom_site_aniso_label
_atom_site_aniso_U_11
_atom_site_aniso_U_22
_atom_site_aniso_U_33
_atom_site_aniso_U_23
_atom_site_aniso_U_13
_atom_site_aniso_U_12
Ru1 0.0250(2) 0.0161(2) 0.0337(3) 0.00186(15) -0.00039(15) -0.00225(14)
P1 0.0276(7) 0.0220(7) 0.0330(7) 0.0019(5) -0.0001(5) -0.0026(5)
P2 0.0301(7) 0.0151(6) 0.0353(7) 0.0019(5) -0.0013(5) -0.0031(5)
O1 0.034(3) 0.137(8) 0.144(7) 0.074(6) 0.008(4) 0.010(4)
N1 0.033(3) 0.057(4) 0.063(4) 0.019(3) 0.001(3) -0.010(3)
C1 0.034(3) 0.024(3) 0.040(3) 0.005(2) -0.006(2) -0.003(2)
C2 0.034(3) 0.026(3) 0.044(3) 0.000(2) -0.007(3) 0.000(2)
C3 0.022(3) 0.025(3) 0.051(4) 0.003(3) -0.004(2) 0.000(2)
C4 0.032(3) 0.023(3) 0.052(4) -0.001(3) 0.002(3) 0.004(2)
C5 0.023(3) 0.020(3) 0.048(3) 0.000(2) 0.001(2) -0.005(2)
C6 0.033(3) 0.029(3) 0.043(3) 0.011(3) 0.000(2) -0.011(2)
C7 0.042(3) 0.025(3) 0.031(3) 0.006(2) 0.007(2) 0.000(2)
C8 0.048(4) 0.023(3) 0.039(3) 0.012(2) -0.011(3) -0.013(3)
C9 0.034(3) 0.024(3) 0.060(4) 0.020(3) -0.001(3) 0.004(2)
C10 0.055(4) 0.020(3) 0.046(4) 0.007(3) 0.011(3) 0.006(3)
C11 0.045(3) 0.021(3) 0.041(3) 0.003(2) -0.006(3) -0.013(2)
C12 0.047(5) 0.096(7) 0.082(6) 0.037(6) -0.015(4) -0.032(5)
C13 0.051(5) 0.098(8) 0.111(9) 0.052(7) -0.021(5) -0.033(6)
C14 0.043(5) 0.130(11) 0.117(9) 0.061(8) 0.023(6) 0.016(6)
C15 0.055(5) 0.074(6) 0.079(6) 0.026(5) 0.020(4) 0.013(4)
C16 0.042(3) 0.026(3) 0.034(3) 0.002(2) -0.004(2) -0.003(2)
C17 0.051(4) 0.030(3) 0.032(3) 0.003(2) -0.001(3) 0.000(3)
C18 0.062(4) 0.039(4) 0.035(3) -0.004(3) -0.001(3) -0.003(3)
C19 0.064(5) 0.040(4) 0.043(4) -0.005(3) -0.012(3) -0.014(3)
C20 0.045(4) 0.038(4) 0.046(4) 0.004(3) -0.005(3) -0.013(3)
C21 0.043(3) 0.031(3) 0.038(3) -0.001(3) -0.004(3) -0.005(3)
C22 0.037(3) 0.033(3) 0.032(3) 0.000(2) 0.000(2) -0.007(2)
C23 0.033(3) 0.048(4) 0.046(4) 0.008(3) 0.001(3) 0.001(3)
C24 0.034(3) 0.069(5) 0.050(4) 0.001(4) 0.004(3) 0.008(3)
C25 0.035(4) 0.088(6) 0.039(4) -0.003(4) 0.004(3) -0.009(4)
C26 0.045(4) 0.068(5) 0.037(4) 0.007(3) 0.003(3) -0.016(4)
C27 0.041(3) 0.044(4) 0.034(3) 0.004(3) -0.002(3) -0.009(3)
C28 0.032(3) 0.026(3) 0.034(3) 0.002(2) -0.006(2) -0.006(2)
C29 0.037(3) 0.022(3) 0.034(3) -0.001(2) -0.001(2) -0.002(2)
C30 0.039(3) 0.030(3) 0.037(3) 0.001(2) -0.001(2) -0.012(3)
C31 0.032(3) 0.041(4) 0.048(4) 0.004(3) 0.000(3) -0.010(3)
C32 0.027(3) 0.038(3) 0.053(4) 0.001(3) -0.005(3) -0.001(3)
C33 0.031(3) 0.028(3) 0.049(4) 0.005(3) -0.006(3) -0.003(2)
C34 0.059(4) 0.025(3) 0.037(3) 0.006(3) -0.006(3) -0.010(3)
C35 0.070(5) 0.028(3) 0.044(4) -0.002(3) 0.009(3) -0.016(3)
C36 0.099(7) 0.037(4) 0.044(4) -0.008(3) 0.017(4) -0.028(4)
C37 0.138(10) 0.051(5) 0.037(4) 0.001(4) -0.001(5) -0.035(6)
C38 0.083(6) 0.045(4) 0.053(5) 0.001(4) -0.026(4) -0.017(4)
C39 0.058(4) 0.029(3) 0.045(4) 0.005(3) -0.010(3) -0.008(3)
Cl1A 0.278(14) 0.130(10) 0.180(11) 0.034(9) 0.022(11) -0.060(11)
Cl2A 0.227(11) 0.168(10) 0.210(10) -0.041(9) 0.031(10) -0.024(9)
C41A 0.201(11) 0.139(10) 0.170(10) -0.027(10) 0.019(10) -0.058(10)
Cl1 0.149(5) 0.150(5) 0.134(5) -0.013(4) -0.003(4) -0.077(4)
Cl2 0.229(8) 0.098(4) 0.184(7) -0.058(4) 0.035(6) -0.014(5)
C41 0.190(10) 0.132(9) 0.167(10) -0.039(9) 0.021(9) -0.057(9)
S1 0.111(4) 0.117(4) 0.088(3) 0.018(3) 0.061(3) 0.050(3)
F1 0.177(11) 0.137(10) 0.153(10) -0.016(9) 0.040(9) -0.006(9)
F2 0.142(9) 0.116(8) 0.083(7) 0.008(6) 0.055(7) -0.003(7)
F3 0.147(9) 0.135(8) 0.141(8) 0.023(7) -0.009(7) 0.035(8)
O2 0.161(12) 0.183(13) 0.145(12) 0.024(11) 0.027(11) 0.035(12)
O3 0.076(7) 0.100(8) 0.135(9) -0.037(7) 0.064(7) -0.013(6)
O4 0.170(9) 0.103(8) 0.133(9) 0.007(8) 0.041(9) 0.009(8)
C40 0.122(6) 0.109(6) 0.118(6) 0.014(6) 0.038(6) 0.026(6)
S1A 0.107(4) 0.092(4) 0.122(5) -0.002(4) 0.011(4) 0.010(3)
F1A 0.160(12) 0.119(11) 0.147(12) 0.014(10) -0.019(11) 0.014(10)
F2A 0.189(13) 0.108(10) 0.133(11) 0.003(10) 0.012(11) 0.040(10)
F3A 0.180(16) 0.163(15) 0.203(16) 0.047(14) 0.049(14) -0.020(14)
O2A 0.155(9) 0.071(8) 0.131(9) -0.006(8) 0.000(9) 0.041(8)
O3A 0.143(10) 0.134(10) 0.160(10) 0.026(10) 0.037(10) -0.003(9)
O4A 0.142(9) 0.091(9) 0.115(9) -0.023(8) 0.008(9) 0.012(8)
C40A 0.128(7) 0.102(7) 0.120(7) 0.011(7) 0.020(7) 0.020(7)

loop_
_atom_type_symbol
_atom_type_description
_atom_type_scat_dispersion_real
_atom_type_scat_dispersion_imag
_atom_type_scat_source
C C 0.0181 0.0091 'International Tables Vol C Tables 4.2.6.8 and 6.1.1.4'
H H 0.0000 0.0000 'International Tables Vol C Tables 4.2.6.8 and 6.1.1.4'
Cl Cl 0.3639 0.7018 'International Tables Vol C Tables 4.2.6.8 and 6.1.1.4'
F F 0.0727 0.0534 'International Tables Vol C Tables 4.2.6.8 and 6.1.1.4'
N N 0.0311 0.0180 'International Tables Vol C Tables 4.2.6.8 and 6.1.1.4'
O O 0.0492 0.0322 'International Tables Vol C Tables 4.2.6.8 and 6.1.1.4'
P P 0.2955 0.4335 'International Tables Vol C Tables 4.2.6.8 and 6.1.1.4'
Ru Ru 0.0552 3.2960 'International Tables Vol C Tables 4.2.6.8 and 6.1.1.4'
S S 0.3331 0.5567 'International Tables Vol C Tables 4.2.6.8 and 6.1.1.4'

loop_
_exptl_crystal_face_index_h
_exptl_crystal_face_index_k
_exptl_crystal_face_index_l
_exptl_crystal_face_perp_dist
0 -10 1 0.0262
0 10 -1 0.0102
7 -1 -2 0.0714
-7 1 2 0.0714
-1 -1 -16 0.0154
1 1 16 0.0010

loop_
_geom_angle_atom_site_label_1
_geom_angle_atom_site_label_2
_geom_angle_atom_site_label_3
_geom_angle
_geom_angle_site_symmetry_1
_geom_angle_site_symmetry_3
_geom_angle_publ_flag
P1 Ru1 P2 93.98(5) . . ?
P1 Ru1 C6 130.96(16) . . ?
P1 Ru1 C7 165.46(16) . . ?
P2 Ru1 C6 131.56(16) . . ?
C3 Ru1 P1 80.42(18) . . ?
C3 Ru1 P2 80.83(16) . . ?
C3 Ru1 C6 89.0(2) . . ?
C3 Ru1 C7 99.8(2) . . ?
C3 Ru1 C8 132.9(3) . . ?
C3 Ru1 C9 164.4(2) . . ?
C3 Ru1 C10 137.3(3) . . ?
C3 Ru1 C11 103.3(2) . . ?
C7 Ru1 P2 100.43(16) . . ?
C7 Ru1 C6 34.9(2) . . ?
C8 Ru1 P1 146.54(19) . . ?
C8 Ru1 P2 90.06(16) . . ?
C8 Ru1 C6 63.3(2) . . ?
C8 Ru1 C7 36.5(2) . . ?
C8 Ru1 C9 36.1(3) . . ?
C8 Ru1 C11 75.8(2) . . ?
C9 Ru1 P1 111.88(19) . . ?
C9 Ru1 P2 106.93(18) . . ?
C9 Ru1 C6 75.7(2) . . ?
C9 Ru1 C7 65.8(2) . . ?
C9 Ru1 C11 65.6(2) . . ?
C10 Ru1 P1 92.92(18) . . ?
C10 Ru1 P2 141.9(2) . . ?
C10 Ru1 C6 63.9(2) . . ?
C10 Ru1 C7 77.0(2) . . ?
C10 Ru1 C8 65.0(2) . . ?
C10 Ru1 C9 36.7(3) . . ?
C10 Ru1 C11 36.6(3) . . ?
C11 Ru1 P1 101.80(17) . . ?
C11 Ru1 P2 164.13(17) . . ?
C11 Ru1 C6 34.7(2) . . ?
C11 Ru1 C7 63.9(2) . . ?
C1 P1 Ru1 106.0(2) . . ?
C1 P1 C16 101.6(3) . . ?
C16 P1 Ru1 115.7(2) . . ?
C22 P1 Ru1 122.8(2) . . ?
C22 P1 C1 106.5(3) . . ?
C22 P1 C16 102.0(3) . . ?
C5 P2 Ru1 105.82(18) . . ?
C5 P2 C34 103.3(3) . . ?
C28 P2 Ru1 122.0(2) . . ?
C28 P2 C5 107.9(3) . . ?
C28 P2 C34 101.9(3) . . ?
C34 P2 Ru1 114.3(2) . . ?
C13 O1 C14 109.3(8) . . ?
C6 N1 C12 121.3(7) . . ?
C6 N1 C15 122.1(7) . . ?
C15 N1 C12 112.5(8) . . ?
P1 C1 H1A 111.0 . . ?
P1 C1 H1B 111.0 . . ?
H1A C1 H1B 109.0 . . ?
C2 C1 P1 103.9(4) . . ?
C2 C1 H1A 111.0 . . ?
C2 C1 H1B 111.0 . . ?
C1 C2 H2A 108.7 . . ?
C1 C2 H2B 108.7 . . ?
C1 C2 C3 114.3(5) . . ?
H2A C2 H2B 107.6 . . ?
C3 C2 H2A 108.7 . . ?
C3 C2 H2B 108.7 . . ?
Ru1 C3 H3 106.4 . . ?
C2 C3 Ru1 116.8(4) . . ?
C2 C3 H3 106.4 . . ?
C4 C3 Ru1 109.4(4) . . ?
C4 C3 C2 111.0(5) . . ?
C4 C3 H3 106.4 . . ?
C3 C4 H4A 109.9 . . ?
C3 C4 H4B 109.9 . . ?
H4A C4 H4B 108.3 . . ?
C5 C4 C3 109.1(5) . . ?
C5 C4 H4A 109.9 . . ?
C5 C4 H4B 109.9 . . ?
P2 C5 H5A 110.3 . . ?
P2 C5 H5B 110.3 . . ?
C4 C5 P2 107.0(4) . . ?
C4 C5 H5A 110.3 . . ?
C4 C5 H5B 110.3 . . ?
H5A C5 H5B 108.6 . . ?
N1 C6 Ru1 136.0(5) . . ?
N1 C6 C7 121.3(6) . . ?
N1 C6 C11 121.7(6) . . ?
C7 C6 Ru1 67.1(3) . . ?
C11 C6 Ru1 67.0(3) . . ?
C11 C6 C7 117.0(5) . . ?
Ru1 C7 H7 123.6 . . ?
C6 C7 Ru1 78.0(4) . . ?
C6 C7 H7 120.2 . . ?
C8 C7 Ru1 69.6(3) . . ?
C8 C7 C6 119.5(6) . . ?
C8 C7 H7 120.2 . . ?
Ru1 C8 H8 125.9 . . ?
C7 C8 Ru1 73.9(3) . . ?
C7 C8 H8 118.3 . . ?
C9 C8 Ru1 73.8(4) . . ?
C9 C8 C7 123.4(6) . . ?
C9 C8 H8 118.3 . . ?
Ru1 C9 H9 130.8 . . ?
C8 C9 Ru1 70.1(3) . . ?
C8 C9 H9 122.0 . . ?
C8 C9 C10 116.1(6) . . ?
C10 C9 Ru1 69.4(3) . . ?
C10 C9 H9 122.0 . . ?
Ru1 C10 H10 124.3 . . ?
C9 C10 Ru1 73.8(3) . . ?
C9 C10 H10 119.3 . . ?
C11 C10 Ru1 74.1(3) . . ?
C11 C10 C9 121.4(6) . . ?
C11 C10 H10 119.3 . . ?
Ru1 C11 H11 124.7 . . ?
C6 C11 Ru1 78.3(3) . . ?
C6 C11 C10 121.3(6) . . ?
C6 C11 H11 119.3 . . ?
C10 C11 Ru1 69.3(3) . . ?
C10 C11 H11 119.3 . . ?
N1 C12 H12A 109.7 . . ?
N1 C12 H12B 109.7 . . ?
N1 C12 C13 109.7(9) . . ?
H12A C12 H12B 108.2 . . ?
C13 C12 H12A 109.7 . . ?
C13 C12 H12B 109.7 . . ?
O1 C13 C12 113.0(10) . . ?
O1 C13 H13A 109.0 . . ?
O1 C13 H13B 109.0 . . ?
C12 C13 H13A 109.0 . . ?
C12 C13 H13B 109.0 . . ?
H13A C13 H13B 107.8 . . ?
O1 C14 H14A 108.9 . . ?
O1 C14 H14B 108.9 . . ?
O1 C14 C15 113.2(10) . . ?
H14A C14 H14B 107.8 . . ?
C15 C14 H14A 108.9 . . ?
C15 C14 H14B 108.9 . . ?
N1 C15 C14 110.5(10) . . ?
N1 C15 H15A 109.6 . . ?
N1 C15 H15B 109.6 . . ?
C14 C15 H15A 109.6 . . ?
C14 C15 H15B 109.6 . . ?
H15A C15 H15B 108.1 . . ?
C17 C16 P1 122.2(5) . . ?
C17 C16 C21 118.4(6) . . ?
C21 C16 P1 119.3(5) . . ?
C16 C17 H17 119.8 . . ?
C16 C17 C18 120.3(7) . . ?
C18 C17 H17 119.8 . . ?
C17 C18 H18 119.8 . . ?
C19 C18 C17 120.4(7) . . ?
C19 C18 H18 119.8 . . ?
C18 C19 H19 119.8 . . ?
C18 C19 C20 120.3(6) . . ?
C20 C19 H19 119.8 . . ?
C19 C20 H20 120.4 . . ?
C21 C20 C19 119.2(7) . . ?
C21 C20 H20 120.4 . . ?
C16 C21 H21 119.3 . . ?
C20 C21 C16 121.3(6) . . ?
C20 C21 H21 119.3 . . ?
C23 C22 P1 118.6(5) . . ?
C27 C22 P1 122.9(5) . . ?
C27 C22 C23 118.4(6) . . ?
C22 C23 H23 120.2 . . ?
C24 C23 C22 119.6(7) . . ?
C24 C23 H23 120.2 . . ?
C23 C24 H24 119.8 . . ?
C25 C24 C23 120.4(7) . . ?
C25 C24 H24 119.8 . . ?
C24 C25 H25 120.2 . . ?
C24 C25 C26 119.7(7) . . ?
C26 C25 H25 120.2 . . ?
C25 C26 H26 119.8 . . ?
C27 C26 C25 120.5(7) . . ?
C27 C26 H26 119.8 . . ?
C22 C27 H27 119.3 . . ?
C26 C27 C22 121.4(7) . . ?
C26 C27 H27 119.3 . . ?
C29 C28 P2 121.9(5) . . ?
C33 C28 P2 118.6(5) . . ?
C33 C28 C29 119.3(6) . . ?
C28 C29 H29 120.2 . . ?
C30 C29 C28 119.7(6) . . ?
C30 C29 H29 120.2 . . ?
C29 C30 H30 119.4 . . ?
C31 C30 C29 121.1(6) . . ?
C31 C30 H30 119.4 . . ?
C30 C31 H31 120.5 . . ?
C30 C31 C32 119.1(6) . . ?
C32 C31 H31 120.5 . . ?
C31 C32 H32 119.7 . . ?
C33 C32 C31 120.5(6) . . ?
C33 C32 H32 119.7 . . ?
C28 C33 H33 119.9 . . ?
C32 C33 C28 120.2(6) . . ?
C32 C33 H33 119.9 . . ?
C35 C34 P2 119.1(6) . . ?
C39 C34 P2 121.4(6) . . ?
C39 C34 C35 119.5(7) . . ?
C34 C35 H35 119.6 . . ?
C34 C35 C36 120.8(8) . . ?
C36 C35 H35 119.6 . . ?
C35 C36 H36 119.9 . . ?
C37 C36 C35 120.1(9) . . ?
C37 C36 H36 119.9 . . ?
C36 C37 H37 120.1 . . ?
C36 C37 C38 119.8(8) . . ?
C38 C37 H37 120.1 . . ?
C37 C38 H38 119.4 . . ?
C37 C38 C39 121.3(8) . . ?
C39 C38 H38 119.4 . . ?
C34 C39 C38 118.5(8) . . ?
C34 C39 H39 120.7 . . ?
C38 C39 H39 120.7 . . ?
Cl2A C41A Cl1A 118(2) . . ?
Cl1 C41 Cl2 106.7(12) . . ?
O2 S1 O4 115.5 . . ?
O2 S1 C40 102.5 . . ?
O3 S1 O2 115.5 . . ?
O3 S1 O4 115.6 . . ?
O3 S1 C40 102.2 . . ?
O4 S1 C40 102.4 . . ?
F1 C40 S1 111.9 . . ?
F2 C40 S1 111.7 . . ?
F2 C40 F1 107.0 . . ?
F2 C40 F3 107.0 . . ?
F3 C40 S1 111.9 . . ?
F3 C40 F1 107.0 . . ?
O2A S1A O4A 115.5 . . ?
O2A S1A C40A 102.4 . . ?
O3A S1A O2A 115.4 . . ?
O3A S1A O4A 115.6 . . ?
O3A S1A C40A 102.4 . . ?
O4A S1A C40A 102.5 . . ?
F1A C40A S1A 111.9 . . ?
F2A C40A S1A 111.9 . . ?
F2A C40A F1A 107.0 . . ?
F3A C40A S1A 111.8 . . ?
F3A C40A F1A 107.0 . . ?
F3A C40A F2A 106.9 . . ?

loop_
_geom_bond_atom_site_label_1
_geom_bond_atom_site_label_2
_geom_bond_distance
_geom_bond_site_symmetry_2
_geom_bond_publ_flag
Ru1 P1 2.2843(15) . ?
Ru1 P2 2.2938(14) . ?
Ru1 C3 2.193(6) . ?
Ru1 C6 2.429(6) . ?
Ru1 C7 2.287(6) . ?
Ru1 C8 2.230(6) . ?
Ru1 C9 2.277(6) . ?
Ru1 C10 2.220(6) . ?
Ru1 C11 2.283(6) . ?
P1 C1 1.832(6) . ?
P1 C16 1.849(6) . ?
P1 C22 1.815(7) . ?
P2 C5 1.829(6) . ?
P2 C28 1.816(6) . ?
P2 C34 1.843(7) . ?
O1 C13 1.394(16) . ?
O1 C14 1.406(16) . ?
N1 C6 1.368(8) . ?
N1 C12 1.480(11) . ?
N1 C15 1.465(12) . ?
C1 H1A 0.9700 . ?
C1 H1B 0.9700 . ?
C1 C2 1.537(9) . ?
C2 H2A 0.9700 . ?
C2 H2B 0.9700 . ?
C2 C3 1.549(9) . ?
C3 H3 0.9800 . ?
C3 C4 1.534(8) . ?
C4 H4A 0.9700 . ?
C4 H4B 0.9700 . ?
C4 C5 1.519(8) . ?
C5 H5A 0.9700 . ?
C5 H5B 0.9700 . ?
C6 C7 1.421(9) . ?
C6 C11 1.414(9) . ?
C7 H7 0.9300 . ?
C7 C8 1.417(9) . ?
C8 H8 0.9300 . ?
C8 C9 1.399(10) . ?
C9 H9 0.9300 . ?
C9 C10 1.419(10) . ?
C10 H10 0.9300 . ?
C10 C11 1.414(10) . ?
C11 H11 0.9300 . ?
C12 H12A 0.9700 . ?
C12 H12B 0.9700 . ?
C12 C13 1.522(12) . ?
C13 H13A 0.9700 . ?
C13 H13B 0.9700 . ?
C14 H14A 0.9700 . ?
C14 H14B 0.9700 . ?
C14 C15 1.496(13) . ?
C15 H15A 0.9700 . ?
C15 H15B 0.9700 . ?
C16 C17 1.392(9) . ?
C16 C21 1.400(9) . ?
C17 H17 0.9300 . ?
C17 C18 1.393(9) . ?
C18 H18 0.9300 . ?
C18 C19 1.377(11) . ?
C19 H19 0.9300 . ?
C19 C20 1.389(11) . ?
C20 H20 0.9300 . ?
C20 C21 1.386(9) . ?
C21 H21 0.9300 . ?
C22 C23 1.403(9) . ?
C22 C27 1.384(9) . ?
C23 H23 0.9300 . ?
C23 C24 1.403(9) . ?
C24 H24 0.9300 . ?
C24 C25 1.376(11) . ?
C25 H25 0.9300 . ?
C25 C26 1.378(12) . ?
C26 H26 0.9300 . ?
C26 C27 1.372(10) . ?
C27 H27 0.9300 . ?
C28 C29 1.400(8) . ?
C28 C33 1.395(9) . ?
C29 H29 0.9300 . ?
C29 C30 1.389(8) . ?
C30 H30 0.9300 . ?
C30 C31 1.383(9) . ?
C31 H31 0.9300 . ?
C31 C32 1.395(9) . ?
C32 H32 0.9300 . ?
C32 C33 1.386(9) . ?
C33 H33 0.9300 . ?
C34 C35 1.394(10) . ?
C34 C39 1.393(10) . ?
C35 H35 0.9300 . ?
C35 C36 1.394(10) . ?
C36 H36 0.9300 . ?
C36 C37 1.363(14) . ?
C37 H37 0.9300 . ?
C37 C38 1.387(14) . ?
C38 H38 0.9300 . ?
C38 C39 1.406(10) . ?
C39 H39 0.9300 . ?
Cl1A C41A 1.92(4) . ?
Cl2A C41A 1.77(3) . ?
Cl1 C41 1.75(3) . ?
Cl2 C41 1.91(3) . ?
S1 O2 1.4443 . ?
S1 O3 1.4422 . ?
S1 O4 1.4454 . ?
S1 C40 1.8501 . ?
F1 C40 1.3388 . ?
F2 C40 1.3355 . ?
F3 C40 1.3374 . ?
S1A O2A 1.4436 . ?
S1A O3A 1.4426 . ?
S1A O4A 1.4454 . ?
S1A C40A 1.8522 . ?
F1A C40A 1.3392 . ?
F2A C40A 1.3369 . ?
F3A C40A 1.3361 . ?

loop_
_exptl_oxdiff_crystal_face_indexfrac_h
_exptl_oxdiff_crystal_face_indexfrac_k
_exptl_oxdiff_crystal_face_indexfrac_l
_exptl_oxdiff_crystal_face_x
_exptl_oxdiff_crystal_face_y
_exptl_oxdiff_crystal_face_z
-0.0000 -10.0000 1.0002 0.0576 -0.1655 0.9667
0.0000 10.0000 -1.0002 -0.0576 0.1655 -0.9667
7.0000 -1.0000 -1.9997 0.3352 -0.9978 -0.0965
-7.0000 1.0000 1.9997 -0.3352 0.9978 0.0965
-1.0000 -1.0000 -16.0000 -0.9482 -0.2507 0.0538
1.0000 1.0000 16.0000 0.9482 0.2507 -0.0538
